data_1547929
loop_
_publ_author_name
'Lim, Ngiap-Kie'
'Weiss, Patrick'
'Li, Beryl X.'
'McCulley, Christina H.'
'Hare, Stephanie R.'
'Bensema, Bronwyn L.'
'Palazzo, Teresa A.'
'Tantillo, Dean J.'
'Zhang, Haiming'
'Gosselin, Francis'

_publ_section_title
;
 Synthesis of Highly Stereodefined Tetrasubstituted Acyclic All-Carbon
 Olefins via a Syn-Elimination Approach.
;
_journal_issue 22
_journal_name_full 'Organic letters'
_journal_page_first 6212
_journal_page_last 6215
_journal_paper_doi 10.1021/acs.orglett.7b03141
_journal_volume 19
_journal_year 2017
_chemical_formula_sum 'C37 H38 N O4 P'
_chemical_formula_weight 591.65
_chemical_name_common 68869-158-8
_chemical_name_systematic gene831
_space_group.centring_type P

_space_group_crystal_system monoclinic
_space_group_IT_number 14
_space_group_name_Hall '-P 2ybc'
_space_group_name_H-M_alt 'P 1 21/c 1'
_symmetry_space_group_name_Hall '-P 2ybc'
_symmetry_space_group_name_H-M 'P 1 21/c 1'
_atom_sites_solution_hydrogens geom
_atom_sites_solution_primary iterative
_atom_sites_solution_secondary difmap
_audit_creation_method SHELXL-2016/6
_cell_angle_alpha 90
_cell_angle_beta 103.2320(10)
_cell_angle_gamma 90
_cell_formula_units_Z 4
_cell_length_a 10.7335(5)
_cell_length_b 14.9683(7)
_cell_length_c 20.7298(10)
_cell_measurement_reflns_used 9980
_cell_measurement_temperature 100(2)
_cell_measurement_theta_max 25.26
_cell_measurement_theta_min 2.38
_cell_volume 3242.1(3)
_computing_cell_refinement 'Bruker SAINT'
_computing_data_collection 'Bruker APEX2'
_computing_data_reduction 'Bruker SAINT'
_computing_molecular_graphics ORTEP-32
_computing_publication_material WinGX
_computing_structure_refinement SHELXL-2016
_computing_structure_solution SHELXT-2014
_diffrn_ambient_temperature 100(2)
_diffrn_detector_area_resol_mean 8.366
_diffrn_measured_fraction_theta_full 1.000
_diffrn_measured_fraction_theta_max 0.999
_diffrn_measurement_device_type 'Bruker APEX-I CCD'
_diffrn_measurement_method '\f and \w scans'
_diffrn_radiation_type MoK\a
_diffrn_radiation_wavelength 0.71073
_diffrn_reflns_av_R_equivalents 0.0673
_diffrn_reflns_av_unetI/netI 0.0446
_diffrn_reflns_Laue_measured_fraction_full 1.000
_diffrn_reflns_Laue_measured_fraction_max 0.999
_diffrn_reflns_limit_h_max 12
_diffrn_reflns_limit_h_min -12
_diffrn_reflns_limit_k_max 18
_diffrn_reflns_limit_k_min -18
_diffrn_reflns_limit_l_max 24
_diffrn_reflns_limit_l_min -25
_diffrn_reflns_number 46765
_diffrn_reflns_point_group_measured_fraction_full 1.000
_diffrn_reflns_point_group_measured_fraction_max 0.999
_diffrn_reflns_theta_full 25.000
_diffrn_reflns_theta_max 25.410
_diffrn_reflns_theta_min 1.694
_diffrn_source 'fine focus sealed tube'
_exptl_absorpt_coefficient_mu 0.124
_exptl_absorpt_correction_T_max 0.928
_exptl_absorpt_correction_T_min 0.842
_exptl_absorpt_correction_type multi-scan
_exptl_absorpt_process_details SADABS
_exptl_crystal_colour colorless
_exptl_crystal_density_diffrn 1.212
_exptl_crystal_description plate
_exptl_crystal_F_000 1256
_exptl_crystal_size_max 0.060
_exptl_crystal_size_mid 0.050
_exptl_crystal_size_min 0.030
_refine_diff_density_max 0.267
_refine_diff_density_min -0.291
_refine_diff_density_rms 0.051
_refine_ls_extinction_method none
_refine_ls_goodness_of_fit_ref 1.043
_refine_ls_hydrogen_treatment constr
_refine_ls_matrix_type full
_refine_ls_number_parameters 393
_refine_ls_number_reflns 5963
_refine_ls_number_restraints 0
_refine_ls_restrained_S_all 1.043
_refine_ls_R_factor_all 0.0733
_refine_ls_R_factor_gt 0.0484
_refine_ls_shift/su_max 0.000
_refine_ls_shift/su_mean 0.000
_refine_ls_structure_factor_coef Fsqd
_refine_ls_weighting_details 'w=1/[\s^2^(Fo^2^)+(0.0574P)^2^+1.4611P] where P=(Fo^2^+2Fc^2^)/3'
_refine_ls_weighting_scheme calc
_refine_ls_wR_factor_gt 0.1125
_refine_ls_wR_factor_ref 0.1279
_reflns_Friedel_coverage 0.000
_reflns_number_gt 4393
_reflns_number_total 5963
_reflns_threshold_expression 'I > 2\s(I)'
_cod_data_source_file ol7b03141_si_039.cif
_cod_data_source_block 68869-158-8
_cod_depositor_comments
;
The following automatic conversions were performed:

'_space_group.centring_type' value 'primitive' was replaced with the
value 'P' as specified in the replacement file
'/home/antanas/src/cod-tools/trunk/data/replacement-values/replacement_values.lst'.

Automatic conversion script
Id: cif_fix_values 5642 2017-10-24 12:04:52Z antanas 

 Adding full bibliography for 1547906--1547941.cif.
;
_cod_database_code 1547929
_shelx_shelxl_version_number 2016/6
_shelx_space_group_comment
; 
The symmetry employed for this shelxl refinement is uniquely defined 
by the following loop, which should always be used as a source of 
symmetry information in preference to the above space-group names. 
They are only intended as comments. 
;
_shelx_estimated_absorpt_t_min 0.993
_shelx_estimated_absorpt_t_max 0.996

loop_
_space_group_symop_operation_xyz
'x, y, z'
'-x, y+1/2, -z+1/2'
'-x, -y, -z'
'x, -y-1/2, z-1/2'

loop_
_atom_site_label
_atom_site_type_symbol
_atom_site_fract_x
_atom_site_fract_y
_atom_site_fract_z
_atom_site_U_iso_or_equiv
_atom_site_adp_type
_atom_site_occupancy
_atom_site_site_symmetry_order
_atom_site_calc_flag
_atom_site_refinement_flags_posn
_atom_site_refinement_flags_adp
C1 C 0.34428(19) 0.25967(13) 0.47433(9) 0.0226(5) Uani 1 1 d . .
C2 C 0.22576(19) 0.21005(13) 0.48867(10) 0.0233(5) Uani 1 1 d . .
H2 H 0.229453 0.147809 0.471674 0.028 Uiso 1 1 calc R U
C3 C 0.2273(2) 0.20088(14) 0.56295(10) 0.0277(5) Uani 1 1 d . .
H3A H 0.314250 0.183685 0.587633 0.033 Uiso 1 1 calc R U
H3B H 0.206100 0.259196 0.580266 0.033 Uiso 1 1 calc R U
C4 C 0.1316(2) 0.13098(16) 0.57396(11) 0.0365(6) Uani 1 1 d . .
H4A H 0.044932 0.149809 0.551783 0.055 Uiso 1 1 calc R U
H4B H 0.137113 0.124418 0.621571 0.055 Uiso 1 1 calc R U
H4C H 0.151039 0.073657 0.555642 0.055 Uiso 1 1 calc R U
C5 C 0.09888(19) 0.24884(14) 0.45082(10) 0.0259(5) Uani 1 1 d . .
C6 C 0.0260(2) 0.20371(15) 0.39660(11) 0.0306(5) Uani 1 1 d . .
H6 H 0.057888 0.149936 0.382084 0.037 Uiso 1 1 calc R U
C7 C -0.0930(2) 0.23602(17) 0.36314(12) 0.0390(6) Uani 1 1 d . .
H7 H -0.141441 0.204396 0.326051 0.047 Uiso 1 1 calc R U
C8 C -0.1405(2) 0.31362(18) 0.38374(13) 0.0422(6) Uani 1 1 d . .
H8 H -0.221759 0.335572 0.361033 0.051 Uiso 1 1 calc R U
C9 C -0.0695(2) 0.35956(17) 0.43761(12) 0.0385(6) Uani 1 1 d . .
H9 H -0.102147 0.413330 0.451701 0.046 Uiso 1 1 calc R U
C10 C 0.0487(2) 0.32779(15) 0.47117(11) 0.0310(5) Uani 1 1 d . .
H10 H 0.096273 0.359732 0.508313 0.037 Uiso 1 1 calc R U
C11 C 0.47310(19) 0.21197(13) 0.49964(9) 0.0215(4) Uani 1 1 d . .
C12 C 0.4848(2) 0.12638(13) 0.52615(10) 0.0234(5) Uani 1 1 d . .
H12 H 0.410345 0.094281 0.529711 0.028 Uiso 1 1 calc R U
C13 C 0.6045(2) 0.08729(14) 0.54752(10) 0.0272(5) Uani 1 1 d . .
H13 H 0.611516 0.029327 0.566684 0.033 Uiso 1 1 calc R U
C14 C 0.7134(2) 0.13206(14) 0.54110(10) 0.0279(5) Uani 1 1 d . .
H14 H 0.795042 0.105096 0.555874 0.033 Uiso 1 1 calc R U
C15 C 0.7031(2) 0.21635(14) 0.51309(10) 0.0284(5) Uani 1 1 d . .
H15 H 0.777611 0.246802 0.507591 0.034 Uiso 1 1 calc R U
C16 C 0.58407(19) 0.25643(14) 0.49301(10) 0.0239(5) Uani 1 1 d . .
H16 H 0.577830 0.314784 0.474537 0.029 Uiso 1 1 calc R U
C17 C 0.35245(19) 0.35609(13) 0.49840(10) 0.0237(5) Uani 1 1 d . .
C18 C 0.3083(2) 0.42771(14) 0.45711(11) 0.0282(5) Uani 1 1 d . .
H18 H 0.272843 0.418532 0.411233 0.034 Uiso 1 1 calc R U
C19 C 0.3168(2) 0.51276(15) 0.48381(12) 0.0336(5) Uani 1 1 d . .
H19 H 0.285818 0.560918 0.454699 0.040 Uiso 1 1 calc R U
C20 C 0.4083(2) 0.46227(15) 0.58634(12) 0.0315(5) Uani 1 1 d . .
H20 H 0.444319 0.473547 0.631894 0.038 Uiso 1 1 calc R U
C21 C 0.4040(2) 0.37517(14) 0.56470(10) 0.0288(5) Uani 1 1 d . .
H21 H 0.436103 0.328394 0.594918 0.035 Uiso 1 1 calc R U
C22 C 0.1611(2) 0.21293(18) 0.24111(10) 0.0366(6) Uani 1 1 d . .
C23 C 0.1452(2) 0.1339(2) 0.20529(11) 0.0465(7) Uani 1 1 d . .
C24 C 0.0288(3) 0.1240(3) 0.15895(12) 0.0628(9) Uani 1 1 d . .
H24 H 0.013286 0.070967 0.133216 0.075 Uiso 1 1 calc R U
C25 C -0.0630(3) 0.1889(3) 0.14987(15) 0.0716(11) Uani 1 1 d . .
H25 H -0.140746 0.180621 0.117683 0.086 Uiso 1 1 calc R U
C26 C -0.0445(3) 0.2655(3) 0.18640(15) 0.0643(10) Uani 1 1 d . .
H26 H -0.109939 0.309508 0.179672 0.077 Uiso 1 1 calc R U
C27 C 0.0702(2) 0.28036(19) 0.23394(12) 0.0447(7) Uani 1 1 d . .
C28 C 0.2468(3) 0.0633(2) 0.21397(14) 0.0637(9) Uani 1 1 d . .
H28A H 0.329667 0.091269 0.214706 0.096 Uiso 1 1 calc R U
H28B H 0.225938 0.020876 0.177060 0.096 Uiso 1 1 calc R U
H28C H 0.251162 0.031632 0.255798 0.096 Uiso 1 1 calc R U
C29 C 0.0936(2) 0.36450(19) 0.27361(15) 0.0532(8) Uani 1 1 d . .
H29A H 0.089037 0.352016 0.319418 0.080 Uiso 1 1 calc R U
H29B H 0.028525 0.408864 0.254414 0.080 Uiso 1 1 calc R U
H29C H 0.178682 0.387815 0.273034 0.080 Uiso 1 1 calc R U
C30 C 0.55117(19) 0.18248(15) 0.30221(10) 0.0259(5) Uani 1 1 d . .
C31 C 0.6007(2) 0.09662(16) 0.30510(11) 0.0334(5) Uani 1 1 d . .
C32 C 0.6607(2) 0.07117(19) 0.25557(13) 0.0477(7) Uani 1 1 d . .
H32 H 0.694101 0.012412 0.255524 0.057 Uiso 1 1 calc R U
C33 C 0.6722(3) 0.1295(2) 0.20695(14) 0.0580(8) Uani 1 1 d . .
H33 H 0.712105 0.110531 0.172868 0.070 Uiso 1 1 calc R U
C34 C 0.6270(2) 0.2155(2) 0.20631(12) 0.0523(8) Uani 1 1 d . .
H34 H 0.637782 0.255270 0.172311 0.063 Uiso 1 1 calc R U
C35 C 0.5651(2) 0.24543(17) 0.25515(11) 0.0373(6) Uani 1 1 d . .
C36 C 0.5926(2) 0.03331(16) 0.36013(13) 0.0444(6) Uani 1 1 d . .
H36A H 0.619726 0.063988 0.402810 0.067 Uiso 1 1 calc R U
H36B H 0.648618 -0.018066 0.358934 0.067 Uiso 1 1 calc R U
H36C H 0.504127 0.012669 0.354588 0.067 Uiso 1 1 calc R U
C37 C 0.5180(2) 0.33895(18) 0.25724(15) 0.0549(8) Uani 1 1 d . .
H37A H 0.427038 0.341687 0.235029 0.082 Uiso 1 1 calc R U
H37B H 0.566739 0.378670 0.234599 0.082 Uiso 1 1 calc R U
H37C H 0.529158 0.357893 0.303466 0.082 Uiso 1 1 calc R U
N1 N 0.36510(17) 0.53214(12) 0.54728(10) 0.0332(5) Uani 1 1 d . .
O1 O 0.32188(13) 0.26817(9) 0.40116(6) 0.0239(3) Uani 1 1 d . .
O2 O 0.30818(14) 0.10384(9) 0.36608(7) 0.0293(3) Uani 1 1 d . .
O3 O 0.28219(13) 0.23302(10) 0.28253(7) 0.0301(4) Uani 1 1 d . .
O4 O 0.49230(13) 0.20952(9) 0.35316(7) 0.0258(3) Uani 1 1 d . .
P1 P 0.34653(5) 0.19371(4) 0.35258(3) 0.02416(16) Uani 1 1 d . .

loop_
_atom_site_aniso_label
_atom_site_aniso_U_11
_atom_site_aniso_U_22
_atom_site_aniso_U_33
_atom_site_aniso_U_23
_atom_site_aniso_U_13
_atom_site_aniso_U_12
C1 0.0257(11) 0.0242(11) 0.0171(10) 0.0006(8) 0.0033(8) -0.0006(9)
C2 0.0242(11) 0.0215(11) 0.0239(11) 0.0000(8) 0.0051(9) 0.0005(9)
C3 0.0302(12) 0.0306(12) 0.0228(11) 0.0013(9) 0.0072(9) 0.0026(10)
C4 0.0340(13) 0.0441(15) 0.0338(13) 0.0085(11) 0.0130(11) 0.0014(11)
C5 0.0238(11) 0.0287(12) 0.0262(11) 0.0049(9) 0.0073(9) -0.0026(9)
C6 0.0278(12) 0.0334(13) 0.0311(12) 0.0026(10) 0.0075(10) -0.0052(10)
C7 0.0288(13) 0.0501(16) 0.0353(13) 0.0064(11) 0.0016(10) -0.0099(12)
C8 0.0236(12) 0.0525(17) 0.0481(16) 0.0165(13) 0.0031(11) 0.0006(12)
C9 0.0294(13) 0.0384(14) 0.0501(15) 0.0109(12) 0.0142(12) 0.0053(11)
C10 0.0266(12) 0.0337(13) 0.0339(12) 0.0035(10) 0.0095(10) 0.0017(10)
C11 0.0233(11) 0.0226(11) 0.0176(10) -0.0035(8) 0.0026(8) 0.0002(8)
C12 0.0244(11) 0.0221(11) 0.0234(11) -0.0024(8) 0.0045(9) -0.0022(9)
C13 0.0326(12) 0.0220(11) 0.0252(11) 0.0008(9) 0.0028(9) 0.0021(9)
C14 0.0250(11) 0.0284(12) 0.0276(11) -0.0015(9) 0.0004(9) 0.0038(9)
C15 0.0259(12) 0.0308(13) 0.0269(11) -0.0023(9) 0.0029(9) -0.0042(9)
C16 0.0270(11) 0.0212(11) 0.0211(10) -0.0014(8) 0.0005(9) -0.0024(9)
C17 0.0190(10) 0.0236(11) 0.0296(11) 0.0001(9) 0.0080(9) 0.0006(9)
C18 0.0273(12) 0.0251(12) 0.0318(12) -0.0005(9) 0.0058(10) 0.0005(9)
C19 0.0328(13) 0.0243(12) 0.0437(14) 0.0035(10) 0.0087(11) 0.0055(10)
C20 0.0330(12) 0.0300(13) 0.0329(12) -0.0064(10) 0.0104(10) -0.0042(10)
C21 0.0318(12) 0.0265(12) 0.0280(12) -0.0006(9) 0.0064(10) 0.0000(10)
C22 0.0223(12) 0.0672(18) 0.0191(11) 0.0087(11) 0.0023(9) -0.0106(12)
C23 0.0376(14) 0.084(2) 0.0198(12) -0.0072(12) 0.0094(11) -0.0204(14)
C24 0.0475(18) 0.116(3) 0.0224(13) -0.0017(15) 0.0040(13) -0.0397(19)
C25 0.0370(18) 0.131(3) 0.0372(17) 0.0300(19) -0.0106(13) -0.037(2)
C26 0.0271(14) 0.105(3) 0.0536(18) 0.0481(19) -0.0052(13) -0.0140(16)
C27 0.0278(13) 0.0675(19) 0.0357(14) 0.0278(13) 0.0011(11) -0.0082(13)
C28 0.0450(17) 0.097(2) 0.0523(18) -0.0468(17) 0.0172(14) -0.0134(16)
C29 0.0341(14) 0.0567(18) 0.0662(19) 0.0342(15) 0.0060(13) 0.0066(13)
C30 0.0181(10) 0.0374(13) 0.0215(11) -0.0049(9) 0.0031(9) -0.0049(9)
C31 0.0243(12) 0.0405(14) 0.0356(13) -0.0127(10) 0.0074(10) -0.0060(10)
C32 0.0380(15) 0.0575(18) 0.0523(17) -0.0252(14) 0.0203(13) -0.0107(13)
C33 0.0391(16) 0.096(3) 0.0440(17) -0.0262(17) 0.0195(13) -0.0149(16)
C34 0.0332(14) 0.094(2) 0.0297(14) 0.0130(14) 0.0061(11) -0.0227(15)
C35 0.0220(12) 0.0536(16) 0.0323(13) 0.0107(11) -0.0017(10) -0.0103(11)
C36 0.0429(15) 0.0308(14) 0.0606(17) 0.0007(12) 0.0137(13) 0.0068(11)
C37 0.0329(14) 0.0538(18) 0.073(2) 0.0319(15) 0.0012(13) -0.0055(13)
N1 0.0331(11) 0.0243(10) 0.0445(12) -0.0047(9) 0.0135(9) 0.0000(8)
O1 0.0251(8) 0.0257(8) 0.0201(7) 0.0027(6) 0.0037(6) 0.0025(6)
O2 0.0316(8) 0.0285(8) 0.0282(8) -0.0035(6) 0.0077(7) -0.0035(7)
O3 0.0219(8) 0.0456(10) 0.0218(8) 0.0022(7) 0.0026(6) -0.0045(7)
O4 0.0228(8) 0.0324(8) 0.0218(7) -0.0037(6) 0.0046(6) 0.0014(6)
P1 0.0224(3) 0.0290(3) 0.0202(3) -0.0010(2) 0.0031(2) -0.0001(2)

loop_
_atom_type_symbol
_atom_type_description
_atom_type_scat_dispersion_real
_atom_type_scat_dispersion_imag
_atom_type_scat_source
C C 0.0033 0.0016 'International Tables Vol C Tables 4.2.6.8 and 6.1.1.4'
H H 0.0000 0.0000 'International Tables Vol C Tables 4.2.6.8 and 6.1.1.4'
N N 0.0061 0.0033 'International Tables Vol C Tables 4.2.6.8 and 6.1.1.4'
O O 0.0106 0.0060 'International Tables Vol C Tables 4.2.6.8 and 6.1.1.4'
P P 0.1023 0.0942 'International Tables Vol C Tables 4.2.6.8 and 6.1.1.4'

loop_
_geom_angle_atom_site_label_1
_geom_angle_atom_site_label_2
_geom_angle_atom_site_label_3
_geom_angle
O1 C1 C17 103.70(15)
O1 C1 C11 108.11(15)
C17 C1 C11 110.39(16)
O1 C1 C2 106.67(15)
C17 C1 C2 112.16(16)
C11 C1 C2 115.02(16)
C5 C2 C3 110.64(17)
C5 C2 C1 113.12(16)
C3 C2 C1 114.19(16)
C5 C2 H2 106.1
C3 C2 H2 106.1
C1 C2 H2 106.1
C4 C3 C2 110.98(17)
C4 C3 H3A 109.4
C2 C3 H3A 109.4
C4 C3 H3B 109.4
C2 C3 H3B 109.4
H3A C3 H3B 108.0
C3 C4 H4A 109.5
C3 C4 H4B 109.5
H4A C4 H4B 109.5
C3 C4 H4C 109.5
H4A C4 H4C 109.5
H4B C4 H4C 109.5
C6 C5 C10 118.0(2)
C6 C5 C2 120.20(19)
C10 C5 C2 121.74(19)
C5 C6 C7 121.1(2)
C5 C6 H6 119.5
C7 C6 H6 119.5
C8 C7 C6 120.1(2)
C8 C7 H7 120.0
C6 C7 H7 120.0
C7 C8 C9 119.8(2)
C7 C8 H8 120.1
C9 C8 H8 120.1
C8 C9 C10 120.5(2)
C8 C9 H9 119.8
C10 C9 H9 119.8
C9 C10 C5 120.6(2)
C9 C10 H10 119.7
C5 C10 H10 119.7
C12 C11 C16 118.41(18)
C12 C11 C1 123.81(18)
C16 C11 C1 117.72(17)
C11 C12 C13 120.56(19)
C11 C12 H12 119.7
C13 C12 H12 119.7
C14 C13 C12 120.4(2)
C14 C13 H13 119.8
C12 C13 H13 119.8
C13 C14 C15 119.7(2)
C13 C14 H14 120.1
C15 C14 H14 120.1
C14 C15 C16 120.0(2)
C14 C15 H15 120.0
C16 C15 H15 120.0
C15 C16 C11 120.78(19)
C15 C16 H16 119.6
C11 C16 H16 119.6
C18 C17 C21 117.03(19)
C18 C17 C1 123.02(18)
C21 C17 C1 119.94(18)
C19 C18 C17 118.9(2)
C19 C18 H18 120.6
C17 C18 H18 120.6
N1 C19 C18 124.8(2)
N1 C19 H19 117.6
C18 C19 H19 117.6
N1 C20 C21 124.2(2)
N1 C20 H20 117.9
C21 C20 H20 117.9
C20 C21 C17 119.6(2)
C20 C21 H21 120.2
C17 C21 H21 120.2
C23 C22 C27 124.4(2)
C23 C22 O3 119.3(2)
C27 C22 O3 115.8(2)
C22 C23 C24 116.1(3)
C22 C23 C28 122.7(2)
C24 C23 C28 121.2(3)
C25 C24 C23 121.5(3)
C25 C24 H24 119.3
C23 C24 H24 119.3
C26 C25 C24 120.8(3)
C26 C25 H25 119.6
C24 C25 H25 119.6
C25 C26 C27 121.0(3)
C25 C26 H26 119.5
C27 C26 H26 119.5
C22 C27 C26 116.2(3)
C22 C27 C29 121.9(2)
C26 C27 C29 121.9(3)
C23 C28 H28A 109.5
C23 C28 H28B 109.5
H28A C28 H28B 109.5
C23 C28 H28C 109.5
H28A C28 H28C 109.5
H28B C28 H28C 109.5
C27 C29 H29A 109.5
C27 C29 H29B 109.5
H29A C29 H29B 109.5
C27 C29 H29C 109.5
H29A C29 H29C 109.5
H29B C29 H29C 109.5
C31 C30 C35 123.9(2)
C31 C30 O4 117.86(18)
C35 C30 O4 118.1(2)
C32 C31 C30 117.5(2)
C32 C31 C36 120.5(2)
C30 C31 C36 122.0(2)
C33 C32 C31 120.6(3)
C33 C32 H32 119.7
C31 C32 H32 119.7
C32 C33 C34 121.1(2)
C32 C33 H33 119.4
C34 C33 H33 119.4
C33 C34 C35 121.1(2)
C33 C34 H34 119.5
C35 C34 H34 119.5
C30 C35 C34 115.7(2)
C30 C35 C37 121.6(2)
C34 C35 C37 122.7(2)
C31 C36 H36A 109.5
C31 C36 H36B 109.5
H36A C36 H36B 109.5
C31 C36 H36C 109.5
H36A C36 H36C 109.5
H36B C36 H36C 109.5
C35 C37 H37A 109.5
C35 C37 H37B 109.5
H37A C37 H37B 109.5
C35 C37 H37C 109.5
H37A C37 H37C 109.5
H37B C37 H37C 109.5
C19 N1 C20 115.48(19)
C1 O1 P1 125.75(12)
C22 O3 P1 128.95(14)
C30 O4 P1 124.38(12)
O2 P1 O1 116.00(8)
O2 P1 O3 116.14(9)
O1 P1 O3 102.98(8)
O2 P1 O4 117.46(8)
O1 P1 O4 101.62(8)
O3 P1 O4 100.13(8)

loop_
_geom_bond_atom_site_label_1
_geom_bond_atom_site_label_2
_geom_bond_distance
C1 O1 1.486(2)
C1 C17 1.523(3)
C1 C11 1.538(3)
C1 C2 1.559(3)
C2 C5 1.523(3)
C2 C3 1.542(3)
C2 H2 1.0000
C3 C4 1.520(3)
C3 H3A 0.9900
C3 H3B 0.9900
C4 H4A 0.9800
C4 H4B 0.9800
C4 H4C 0.9800
C5 C6 1.389(3)
C5 C10 1.403(3)
C6 C7 1.394(3)
C6 H6 0.9500
C7 C8 1.375(4)
C7 H7 0.9500
C8 C9 1.382(3)
C8 H8 0.9500
C9 C10 1.384(3)
C9 H9 0.9500
C10 H10 0.9500
C11 C12 1.388(3)
C11 C16 1.398(3)
C12 C13 1.389(3)
C12 H12 0.9500
C13 C14 1.379(3)
C13 H13 0.9500
C14 C15 1.383(3)
C14 H14 0.9500
C15 C16 1.386(3)
C15 H15 0.9500
C16 H16 0.9500
C17 C18 1.386(3)
C17 C21 1.389(3)
C18 C19 1.383(3)
C18 H18 0.9500
C19 N1 1.331(3)
C19 H19 0.9500
C20 N1 1.339(3)
C20 C21 1.376(3)
C20 H20 0.9500
C21 H21 0.9500
C22 C23 1.386(4)
C22 C27 1.388(4)
C22 O3 1.416(3)
C23 C24 1.398(4)
C23 C28 1.500(4)
C24 C25 1.366(5)
C24 H24 0.9500
C25 C26 1.363(5)
C25 H25 0.9500
C26 C27 1.407(4)
C26 H26 0.9500
C27 C29 1.494(4)
C28 H28A 0.9800
C28 H28B 0.9800
C28 H28C 0.9800
C29 H29A 0.9800
C29 H29B 0.9800
C29 H29C 0.9800
C30 C31 1.387(3)
C30 C35 1.389(3)
C30 O4 1.409(2)
C31 C32 1.384(3)
C31 C36 1.501(3)
C32 C33 1.361(4)
C32 H32 0.9500
C33 C34 1.373(4)
C33 H33 0.9500
C34 C35 1.406(4)
C34 H34 0.9500
C35 C37 1.492(4)
C36 H36A 0.9800
C36 H36B 0.9800
C36 H36C 0.9800
C37 H37A 0.9800
C37 H37B 0.9800
C37 H37C 0.9800
O1 P1 1.5648(14)
O2 P1 1.4526(15)
O3 P1 1.5724(15)
O4 P1 1.5797(14)
